data_2223814
loop_
_publ_author_name
'Chinnakali, K.'
'Sudha, D.'
'Jayagobi, M.'
'Raghunathan, R.'
'Fun, Hoong-Kun'

_publ_section_title
1-Benzyl-6,8-dimethyl-4-phenyl-2-tosyl-1,2,3,3a,4,6,7,8,9,9b-decahydropyrrolo[3,4-<i>c</i>]pyrano[6,5-<i>d</i>]pyrimidine-7,9-dione
_journal_coeditor_code HB5182
_journal_issue 11
_journal_name_full 'Acta Crystallographica Section E'
_journal_page_first o2907
_journal_page_last o2908
_journal_paper_doi 10.1107/S1600536809044341
_journal_volume 65
_journal_year 2009
_chemical_formula_iupac 'C31 H31 N3 O5 S'
_chemical_formula_moiety 'C31 H31 N3 O5 S'
_chemical_formula_sum 'C31 H31 N3 O5 S'
_chemical_formula_weight 557.65
_chemical_name_systematic
;
1-Benzyl-6,8-dimethyl-4-phenyl-2-tosyl-1,2,3,3a,4,6,7,8,9,9b-
decahydropyrrolo[3,4-<i>c</i>]pyrano[6,5-<i>d</i>]pyrimidine-7,9-dione
;
_space_group_IT_number 14
_symmetry_cell_setting monoclinic
_symmetry_space_group_name_Hall '-P 2ybc'
_symmetry_space_group_name_H-M 'P 1 21/c 1'
_atom_sites_solution_hydrogens geom
_atom_sites_solution_primary direct
_atom_sites_solution_secondary difmap
_audit_creation_method SHELXL-97
_cell_angle_alpha 90.00
_cell_angle_beta 99.0190(10)
_cell_angle_gamma 90.00
_cell_formula_units_Z 4
_cell_length_a 13.2778(2)
_cell_length_b 15.8888(2)
_cell_length_c 13.0886(2)
_cell_measurement_reflns_used 9929
_cell_measurement_temperature 100.00(10)
_cell_measurement_theta_max 32.26
_cell_measurement_theta_min 2.56
_cell_volume 2727.14(7)
_computing_cell_refinement 'SAINT (Bruker, 2005)'
_computing_data_collection 'APEX2 (Bruker, 2005)'
_computing_data_reduction 'SAINT (Bruker, 2005)'
_computing_molecular_graphics 'SHELXTL (Sheldrick, 2008)'
_computing_publication_material 'SHELXTL (Sheldrick, 2008) and PLATON (Spek, 2009)'
_computing_structure_refinement 'SHELXTL (Sheldrick, 2008)'
_computing_structure_solution 'SHELXTL (Sheldrick, 2008)'
_diffrn_ambient_temperature 100.00(10)
_diffrn_measured_fraction_theta_full 0.992
_diffrn_measured_fraction_theta_max 0.992
_diffrn_measurement_device_type 'Bruker SMART APEXII CCD'
_diffrn_measurement_method '\f and \w'
_diffrn_radiation_monochromator graphite
_diffrn_radiation_source 'fine-focus sealed tube'
_diffrn_radiation_type MoK\a
_diffrn_radiation_wavelength 0.71073
_diffrn_reflns_av_R_equivalents 0.0424
_diffrn_reflns_av_sigmaI/netI 0.0351
_diffrn_reflns_limit_h_max 18
_diffrn_reflns_limit_h_min -17
_diffrn_reflns_limit_k_max 21
_diffrn_reflns_limit_k_min -22
_diffrn_reflns_limit_l_max 18
_diffrn_reflns_limit_l_min -17
_diffrn_reflns_number 39155
_diffrn_reflns_theta_full 30.00
_diffrn_reflns_theta_max 30.00
_diffrn_reflns_theta_min 2.01
_diffrn_standards_number 0
_exptl_absorpt_coefficient_mu 0.166
_exptl_absorpt_correction_T_max 0.976
_exptl_absorpt_correction_T_min 0.875
_exptl_absorpt_correction_type multi-scan
_exptl_absorpt_process_details '(SADABS; Bruker, 2005)'
_exptl_crystal_colour Colourless
_exptl_crystal_density_diffrn 1.358
_exptl_crystal_density_method 'not measured'
_exptl_crystal_description Block
_exptl_crystal_F_000 1176
_exptl_crystal_size_max 0.29
_exptl_crystal_size_mid 0.24
_exptl_crystal_size_min 0.15
_refine_diff_density_max 0.382
_refine_diff_density_min -0.451
_refine_ls_extinction_method none
_refine_ls_goodness_of_fit_ref 1.065
_refine_ls_hydrogen_treatment constr
_refine_ls_matrix_type full
_refine_ls_number_parameters 363
_refine_ls_number_reflns 7888
_refine_ls_number_restraints 0
_refine_ls_restrained_S_all 1.065
_refine_ls_R_factor_all 0.0585
_refine_ls_R_factor_gt 0.0433
_refine_ls_shift/su_max 0.001
_refine_ls_shift/su_mean 0.000
_refine_ls_structure_factor_coef Fsqd
_refine_ls_weighting_details 'calc w=1/[\s^2^(Fo^2^)+(0.0645P)^2^+0.8585P] where P=(Fo^2^+2Fc^2^)/3'
_refine_ls_weighting_scheme calc
_refine_ls_wR_factor_gt 0.1122
_refine_ls_wR_factor_ref 0.1266
_reflns_number_gt 6269
_reflns_number_total 7888
_reflns_threshold_expression I>2\s(I)
_cod_data_source_file hb5182.cif
_cod_data_source_block I
_cod_depositor_comments
;
The following automatic conversions were performed:
'_symmetry_cell_setting' value 'Monoclinic' changed to 'monoclinic'
according to '/home/saulius/struct/CIF-dictionaries/cif_core.dic'
dictionary named 'cif_core.dic' version 2.4.1 from 2010-06-29.

Automatic conversion script
Id: cif_fix_enum 1527 2010-12-29 10:47:43Z saulius 

The following automatic conversions were performed:

'_symmetry_cell_setting' value 'Monoclinic' changed to 'monoclinic'
according to /home/saulius/struct/CIF-dictionaries/cif_core.dic
dictionary named 'cif_core.dic' version 2.4.1 from 2010-06-29.

Automatic conversion script
Id: cif_fix_values 1715 2011-07-08 13:25:40Z adriana 
;
_cod_original_sg_symbol_H-M 'P 21/c'
_cod_database_code 2223814
_cod_database_fobs_code 2223814

loop_
_symmetry_equiv_pos_as_xyz
'x, y, z'
'-x, y+1/2, -z+1/2'
'-x, -y, -z'
'x, -y-1/2, z-1/2'

loop_
_atom_site_type_symbol
_atom_site_label
_atom_site_fract_x
_atom_site_fract_y
_atom_site_fract_z
_atom_site_U_iso_or_equiv
_atom_site_adp_type
_atom_site_calc_flag
_atom_site_refinement_flags
_atom_site_occupancy
_atom_site_disorder_assembly
_atom_site_disorder_group
S S1 0.24002(3) 0.27919(2) 0.08504(3) 0.01786(9) Uani d . 1 . .
O O1 0.29691(8) 0.20418(7) 0.11604(8) 0.0244(2) Uani d . 1 . .
O O2 0.22163(8) 0.30362(7) -0.02164(8) 0.0227(2) Uani d . 1 . .
O O3 0.22116(7) 0.42241(7) 0.41969(7) 0.0192(2) Uani d . 1 . .
O O4 -0.12019(8) 0.44236(7) 0.32394(8) 0.0230(2) Uani d . 1 . .
O O5 0.07992(7) 0.55421(6) 0.10506(7) 0.0180(2) Uani d . 1 . .
N N1 0.30062(9) 0.35642(7) 0.14908(9) 0.0172(2) Uani d . 1 . .
N N2 0.05214(9) 0.43750(7) 0.37124(9) 0.0169(2) Uani d . 1 . .
N N3 -0.02062(8) 0.49601(7) 0.21216(8) 0.0154(2) Uani d . 1 . .
C C1 0.33158(11) 0.34751(9) 0.26213(10) 0.0193(3) Uani d . 1 . .
H H1A 0.3954 0.3171 0.2781 0.023 Uiso calc R 1 . .
H H1B 0.2797 0.3184 0.2931 0.023 Uiso calc R 1 . .
C C2 0.34345(10) 0.43876(9) 0.30011(10) 0.0161(3) Uani d . 1 . .
H H2 0.4127 0.4579 0.2954 0.019 Uiso calc R 1 . .
C C3 0.26717(10) 0.48911(8) 0.22261(10) 0.0142(2) Uani d . 1 . .
H H3 0.2889 0.5479 0.2195 0.017 Uiso calc R 1 . .
C C4 0.27054(10) 0.44416(8) 0.11846(10) 0.0151(2) Uani d . 1 . .
H H4 0.2019 0.4438 0.0779 0.018 Uiso calc R 1 . .
C C5 0.32387(10) 0.45051(9) 0.41091(10) 0.0179(3) Uani d . 1 . .
H H5 0.3721 0.4147 0.4558 0.021 Uiso calc R 1 . .
C C6 0.14751(10) 0.44924(8) 0.34517(10) 0.0155(2) Uani d . 1 . .
C C7 0.16259(10) 0.48378(8) 0.25380(10) 0.0145(2) Uani d . 1 . .
C C8 0.12079(11) 0.26992(9) 0.12787(11) 0.0182(3) Uani d . 1 . .
C C9 0.03512(11) 0.31028(9) 0.07404(11) 0.0203(3) Uani d . 1 . .
H H9 0.0408 0.3436 0.0168 0.024 Uiso calc R 1 . .
C C10 -0.05862(12) 0.30012(9) 0.10679(12) 0.0233(3) Uani d . 1 . .
H H10 -0.1159 0.3261 0.0701 0.028 Uiso calc R 1 . .
C C11 -0.06866(12) 0.25174(9) 0.19372(12) 0.0241(3) Uani d . 1 . .
C C12 0.01881(12) 0.21432(9) 0.24816(12) 0.0247(3) Uani d . 1 . .
H H12 0.0139 0.1836 0.3077 0.030 Uiso calc R 1 . .
C C13 0.11282(12) 0.22190(9) 0.21553(11) 0.0220(3) Uani d . 1 . .
H H13 0.1699 0.1953 0.2517 0.026 Uiso calc R 1 . .
C C14 -0.17063(13) 0.23950(12) 0.22861(15) 0.0331(4) Uani d . 1 . .
H H14A -0.2101 0.2902 0.2164 0.050 Uiso calc PR 0.50 . .
H H14B -0.1605 0.2266 0.3011 0.050 Uiso calc PR 0.50 . .
H H14C -0.2063 0.1940 0.1905 0.050 Uiso calc PR 0.50 . .
H H14D -0.1745 0.1836 0.2557 0.050 Uiso calc PR 0.50 . .
H H14E -0.2241 0.2472 0.1709 0.050 Uiso calc PR 0.50 . .
H H14F -0.1782 0.2798 0.2815 0.050 Uiso calc PR 0.50 . .
C C15 -0.03560(10) 0.45740(9) 0.30321(10) 0.0168(3) Uani d . 1 . .
C C16 0.07514(10) 0.51458(8) 0.18497(10) 0.0141(2) Uani d . 1 . .
C C17 0.34013(11) 0.54080(9) 0.44869(10) 0.0192(3) Uani d . 1 . .
C C18 0.42511(12) 0.58588(10) 0.42851(12) 0.0237(3) Uani d . 1 . .
H H18 0.4716 0.5604 0.3921 0.028 Uiso calc R 1 . .
C C19 0.44095(13) 0.66829(11) 0.46223(14) 0.0316(4) Uani d . 1 . .
H H19 0.4976 0.6979 0.4480 0.038 Uiso calc R 1 . .
C C20 0.37218(15) 0.70650(12) 0.51717(15) 0.0389(4) Uani d . 1 . .
H H20 0.3824 0.7619 0.5395 0.047 Uiso calc R 1 . .
C C21 0.28856(15) 0.66214(13) 0.53870(14) 0.0388(4) Uani d . 1 . .
H H21 0.2426 0.6878 0.5757 0.047 Uiso calc R 1 . .
C C22 0.27261(13) 0.57937(11) 0.50547(12) 0.0282(3) Uani d . 1 . .
H H22 0.2167 0.5497 0.5212 0.034 Uiso calc R 1 . .
C C23 0.03991(12) 0.39397(11) 0.46792(11) 0.0257(3) Uani d . 1 . .
H H23A 0.0907 0.4137 0.5231 0.039 Uiso calc R 1 . .
H H23B 0.0477 0.3344 0.4593 0.039 Uiso calc R 1 . .
H H23C -0.0267 0.4054 0.4844 0.039 Uiso calc R 1 . .
C C24 -0.11133(10) 0.51453(10) 0.13584(11) 0.0194(3) Uani d . 1 . .
H H24A -0.1674 0.4807 0.1501 0.029 Uiso calc R 1 . .
H H24B -0.0974 0.5020 0.0677 0.029 Uiso calc R 1 . .
H H24C -0.1285 0.5730 0.1398 0.029 Uiso calc R 1 . .
C C25 0.34547(10) 0.48309(9) 0.05318(10) 0.0173(3) Uani d . 1 . .
H H25A 0.3490 0.4471 -0.0060 0.021 Uiso calc R 1 . .
H H25B 0.3193 0.5373 0.0274 0.021 Uiso calc R 1 . .
C C26 0.45176(10) 0.49478(10) 0.11237(11) 0.0195(3) Uani d . 1 . .
C C27 0.51924(12) 0.42716(11) 0.13215(13) 0.0274(3) Uani d . 1 . .
H H27 0.5021 0.3748 0.1027 0.033 Uiso calc R 1 . .
C C28 0.61285(13) 0.43864(14) 0.19648(14) 0.0385(5) Uani d . 1 . .
H H28 0.6568 0.3931 0.2109 0.046 Uiso calc R 1 . .
C C29 0.64105(13) 0.51625(15) 0.23891(13) 0.0411(5) Uani d . 1 . .
H H29 0.7032 0.5228 0.2821 0.049 Uiso calc R 1 . .
C C30 0.57666(13) 0.58375(14) 0.21684(13) 0.0364(4) Uani d . 1 . .
H H30 0.5959 0.6366 0.2435 0.044 Uiso calc R 1 . .
C C31 0.48241(12) 0.57272(11) 0.15439(12) 0.0254(3) Uani d . 1 . .
H H31 0.4390 0.6186 0.1405 0.030 Uiso calc R 1 . .

loop_
_atom_site_aniso_label
_atom_site_aniso_U_11
_atom_site_aniso_U_22
_atom_site_aniso_U_33
_atom_site_aniso_U_12
_atom_site_aniso_U_13
_atom_site_aniso_U_23
S1 0.02082(17) 0.01614(16) 0.01588(16) 0.00094(12) 0.00059(12) -0.00164(12)
O1 0.0276(6) 0.0181(5) 0.0265(5) 0.0056(4) 0.0010(4) -0.0017(4)
O2 0.0285(5) 0.0242(5) 0.0148(5) -0.0001(4) 0.0019(4) -0.0030(4)
O3 0.0159(5) 0.0257(5) 0.0149(4) -0.0012(4) -0.0014(3) 0.0062(4)
O4 0.0166(5) 0.0317(6) 0.0213(5) -0.0017(4) 0.0048(4) 0.0035(4)
O5 0.0201(5) 0.0194(5) 0.0143(4) 0.0030(4) 0.0025(4) 0.0036(4)
N1 0.0193(6) 0.0157(5) 0.0155(5) 0.0001(4) -0.0008(4) 0.0001(4)
N2 0.0173(5) 0.0196(6) 0.0137(5) -0.0011(4) 0.0018(4) 0.0049(4)
N3 0.0137(5) 0.0182(5) 0.0137(5) 0.0014(4) 0.0002(4) 0.0012(4)
C1 0.0216(7) 0.0191(7) 0.0156(6) 0.0030(5) -0.0024(5) 0.0004(5)
C2 0.0149(6) 0.0175(6) 0.0147(6) 0.0003(5) -0.0011(5) -0.0008(5)
C3 0.0136(6) 0.0158(6) 0.0126(5) -0.0003(5) 0.0001(4) 0.0014(4)
C4 0.0150(6) 0.0163(6) 0.0134(6) -0.0001(5) 0.0001(4) 0.0005(5)
C5 0.0152(6) 0.0237(7) 0.0138(6) 0.0000(5) -0.0008(5) 0.0017(5)
C6 0.0157(6) 0.0149(6) 0.0150(6) 0.0002(5) -0.0006(5) 0.0008(5)
C7 0.0151(6) 0.0146(6) 0.0132(6) 0.0000(5) 0.0002(4) 0.0005(4)
C8 0.0210(7) 0.0141(6) 0.0183(6) -0.0017(5) -0.0003(5) -0.0019(5)
C9 0.0252(7) 0.0159(6) 0.0185(6) 0.0005(5) -0.0004(5) -0.0008(5)
C10 0.0230(7) 0.0178(7) 0.0274(7) 0.0027(5) -0.0013(6) -0.0029(6)
C11 0.0260(7) 0.0169(7) 0.0297(7) -0.0018(6) 0.0056(6) -0.0053(6)
C12 0.0308(8) 0.0196(7) 0.0238(7) -0.0039(6) 0.0041(6) 0.0014(5)
C13 0.0242(7) 0.0176(7) 0.0225(7) -0.0013(5) -0.0010(5) 0.0031(5)
C14 0.0290(8) 0.0312(9) 0.0410(9) -0.0012(7) 0.0117(7) -0.0034(7)
C15 0.0178(6) 0.0176(6) 0.0147(6) 0.0010(5) 0.0021(5) 0.0004(5)
C16 0.0160(6) 0.0135(6) 0.0126(5) 0.0012(5) 0.0010(4) -0.0011(4)
C17 0.0200(7) 0.0240(7) 0.0120(6) 0.0001(5) -0.0022(5) -0.0008(5)
C18 0.0213(7) 0.0272(8) 0.0215(7) -0.0011(6) -0.0001(5) -0.0031(6)
C19 0.0292(8) 0.0299(9) 0.0335(9) -0.0066(7) -0.0023(7) -0.0040(7)
C20 0.0445(10) 0.0314(9) 0.0379(10) -0.0029(8) -0.0024(8) -0.0151(8)
C21 0.0434(10) 0.0434(11) 0.0306(9) 0.0022(8) 0.0091(8) -0.0166(8)
C22 0.0299(8) 0.0360(9) 0.0195(7) -0.0016(7) 0.0061(6) -0.0063(6)
C23 0.0256(7) 0.0331(8) 0.0189(7) -0.0027(6) 0.0050(5) 0.0124(6)
C24 0.0149(6) 0.0253(7) 0.0166(6) 0.0025(5) -0.0014(5) 0.0002(5)
C25 0.0166(6) 0.0207(7) 0.0145(6) 0.0000(5) 0.0020(5) 0.0012(5)
C26 0.0163(6) 0.0268(7) 0.0160(6) -0.0005(5) 0.0043(5) 0.0034(5)
C27 0.0222(7) 0.0347(9) 0.0277(8) 0.0071(6) 0.0108(6) 0.0083(6)
C28 0.0204(8) 0.0622(13) 0.0346(9) 0.0161(8) 0.0095(7) 0.0195(9)
C29 0.0188(8) 0.0798(15) 0.0239(8) -0.0074(9) 0.0011(6) 0.0083(9)
C30 0.0258(8) 0.0571(12) 0.0256(8) -0.0166(8) 0.0023(6) -0.0016(8)
C31 0.0227(7) 0.0303(8) 0.0228(7) -0.0057(6) 0.0020(6) 0.0032(6)

loop_
_atom_type_symbol
_atom_type_description
_atom_type_scat_dispersion_real
_atom_type_scat_dispersion_imag
_atom_type_scat_source
C C 0.0033 0.0016 'International Tables Vol C Tables 4.2.6.8 and 6.1.1.4'
H H 0.0000 0.0000 'International Tables Vol C Tables 4.2.6.8 and 6.1.1.4'
N N 0.0061 0.0033 'International Tables Vol C Tables 4.2.6.8 and 6.1.1.4'
O O 0.0106 0.0060 'International Tables Vol C Tables 4.2.6.8 and 6.1.1.4'
S S 0.1246 0.1234 'International Tables Vol C Tables 4.2.6.8 and 6.1.1.4'

loop_
_geom_angle_atom_site_label_1
_geom_angle_atom_site_label_2
_geom_angle_atom_site_label_3
_geom_angle_site_symmetry_1
_geom_angle_site_symmetry_3
_geom_angle
_geom_angle_publ_flag
O2 S1 O1 . . 120.15(7) ?
O2 S1 N1 . . 107.03(6) ?
O1 S1 N1 . . 106.55(6) ?
O2 S1 C8 . . 107.91(6) ?
O1 S1 C8 . . 107.41(7) ?
N1 S1 C8 . . 107.15(6) ?
C6 O3 C5 . . 115.54(10) ?
C1 N1 C4 . . 112.33(10) ?
C1 N1 S1 . . 118.75(9) ?
C4 N1 S1 . . 118.55(8) ?
C6 N2 C15 . . 121.56(11) ?
C6 N2 C23 . . 120.44(11) ?
C15 N2 C23 . . 117.62(12) ?
C15 N3 C16 . . 124.76(11) ?
C15 N3 C24 . . 117.50(11) ?
C16 N3 C24 . . 117.64(11) ?
N1 C1 C2 . . 103.43(11) ?
N1 C1 H1A . . 111.1 ?
C2 C1 H1A . . 111.1 ?
N1 C1 H1B . . 111.1 ?
C2 C1 H1B . . 111.1 ?
H1A C1 H1B . . 109.0 ?
C5 C2 C1 . . 113.59(12) ?
C5 C2 C3 . . 111.73(11) ?
C1 C2 C3 . . 104.73(10) ?
C5 C2 H2 . . 108.9 ?
C1 C2 H2 . . 108.9 ?
C3 C2 H2 . . 108.9 ?
C7 C3 C2 . . 109.29(11) ?
C7 C3 C4 . . 111.56(10) ?
C2 C3 C4 . . 103.52(10) ?
C7 C3 H3 . . 110.7 ?
C2 C3 H3 . . 110.7 ?
C4 C3 H3 . . 110.7 ?
N1 C4 C25 . . 110.89(11) ?
N1 C4 C3 . . 103.83(10) ?
C25 C4 C3 . . 114.49(11) ?
N1 C4 H4 . . 109.1 ?
C25 C4 H4 . . 109.1 ?
C3 C4 H4 . . 109.1 ?
O3 C5 C17 . . 110.50(11) ?
O3 C5 C2 . . 109.81(10) ?
C17 C5 C2 . . 112.83(11) ?
O3 C5 H5 . . 107.8 ?
C17 C5 H5 . . 107.8 ?
C2 C5 H5 . . 107.8 ?
O3 C6 C7 . . 125.35(12) ?
O3 C6 N2 . . 111.86(11) ?
C7 C6 N2 . . 122.79(12) ?
C6 C7 C16 . . 118.20(12) ?
C6 C7 C3 . . 121.95(11) ?
C16 C7 C3 . . 119.84(11) ?
C13 C8 C9 . . 120.33(14) ?
C13 C8 S1 . . 119.58(11) ?
C9 C8 S1 . . 120.08(11) ?
C10 C9 C8 . . 119.33(14) ?
C10 C9 H9 . . 120.3 ?
C8 C9 H9 . . 120.3 ?
C9 C10 C11 . . 121.35(14) ?
C9 C10 H10 . . 119.3 ?
C11 C10 H10 . . 119.3 ?
C10 C11 C12 . . 118.17(15) ?
C10 C11 C14 . . 121.51(15) ?
C12 C11 C14 . . 120.33(15) ?
C13 C12 C11 . . 121.51(14) ?
C13 C12 H12 . . 119.2 ?
C11 C12 H12 . . 119.2 ?
C12 C13 C8 . . 119.26(14) ?
C12 C13 H13 . . 120.4 ?
C8 C13 H13 . . 120.4 ?
C11 C14 H14A . . 109.5 ?
C11 C14 H14B . . 109.5 ?
H14A C14 H14B . . 109.5 ?
C11 C14 H14C . . 109.5 ?
H14A C14 H14C . . 109.5 ?
H14B C14 H14C . . 109.5 ?
C11 C14 H14D . . 109.5 ?
H14A C14 H14D . . 141.1 ?
H14B C14 H14D . . 56.3 ?
H14C C14 H14D . . 56.3 ?
C11 C14 H14E . . 109.5 ?
H14A C14 H14E . . 56.3 ?
H14B C14 H14E . . 141.1 ?
H14C C14 H14E . . 56.3 ?
H14D C14 H14E . . 109.5 ?
C11 C14 H14F . . 109.5 ?
H14A C14 H14F . . 56.3 ?
H14B C14 H14F . . 56.3 ?
H14C C14 H14F . . 141.1 ?
H14D C14 H14F . . 109.5 ?
H14E C14 H14F . . 109.5 ?
O4 C15 N3 . . 122.73(12) ?
O4 C15 N2 . . 121.50(12) ?
N3 C15 N2 . . 115.76(12) ?
O5 C16 N3 . . 119.48(11) ?
O5 C16 C7 . . 124.18(12) ?
N3 C16 C7 . . 116.33(11) ?
C22 C17 C18 . . 118.82(14) ?
C22 C17 C5 . . 121.18(14) ?
C18 C17 C5 . . 119.99(13) ?
C19 C18 C17 . . 120.71(15) ?
C19 C18 H18 . . 119.6 ?
C17 C18 H18 . . 119.6 ?
C18 C19 C20 . . 119.91(17) ?
C18 C19 H19 . . 120.0 ?
C20 C19 H19 . . 120.0 ?
C21 C20 C19 . . 119.86(17) ?
C21 C20 H20 . . 120.1 ?
C19 C20 H20 . . 120.1 ?
C20 C21 C22 . . 120.44(17) ?
C20 C21 H21 . . 119.8 ?
C22 C21 H21 . . 119.8 ?
C21 C22 C17 . . 120.24(16) ?
C21 C22 H22 . . 119.9 ?
C17 C22 H22 . . 119.9 ?
N2 C23 H23A . . 109.5 ?
N2 C23 H23B . . 109.5 ?
H23A C23 H23B . . 109.5 ?
N2 C23 H23C . . 109.5 ?
H23A C23 H23C . . 109.5 ?
H23B C23 H23C . . 109.5 ?
N3 C24 H24A . . 109.5 ?
N3 C24 H24B . . 109.5 ?
H24A C24 H24B . . 109.5 ?
N3 C24 H24C . . 109.5 ?
H24A C24 H24C . . 109.5 ?
H24B C24 H24C . . 109.5 ?
C26 C25 C4 . . 113.45(11) ?
C26 C25 H25A . . 108.9 ?
C4 C25 H25A . . 108.9 ?
C26 C25 H25B . . 108.9 ?
C4 C25 H25B . . 108.9 ?
H25A C25 H25B . . 107.7 ?
C31 C26 C27 . . 118.19(14) ?
C31 C26 C25 . . 120.30(13) ?
C27 C26 C25 . . 121.39(14) ?
C26 C27 C28 . . 119.64(17) ?
C26 C27 H27 . . 120.2 ?
C28 C27 H27 . . 120.2 ?
C29 C28 C27 . . 121.20(17) ?
C29 C28 H28 . . 119.4 ?
C27 C28 H28 . . 119.4 ?
C30 C29 C28 . . 119.50(16) ?
C30 C29 H29 . . 120.3 ?
C28 C29 H29 . . 120.3 ?
C29 C30 C31 . . 119.80(18) ?
C29 C30 H30 . . 120.1 ?
C31 C30 H30 . . 120.1 ?
C26 C31 C30 . . 121.62(17) ?
C26 C31 H31 . . 119.2 ?
C30 C31 H31 . . 119.2 ?

loop_
_geom_bond_atom_site_label_1
_geom_bond_atom_site_label_2
_geom_bond_site_symmetry_2
_geom_bond_distance
_geom_bond_publ_flag
S1 O2 . 1.4328(10) ?
S1 O1 . 1.4351(11) ?
S1 N1 . 1.6261(12) ?
S1 C8 . 1.7664(15) ?
O3 C6 . 1.3380(15) ?
O3 C5 . 1.4566(16) ?
O4 C15 . 1.2198(17) ?
O5 C16 . 1.2309(15) ?
N1 C1 . 1.4791(17) ?
N1 C4 . 1.4878(17) ?
N2 C6 . 1.3748(18) ?
N2 C15 . 1.3873(17) ?
N2 C23 . 1.4733(17) ?
N3 C15 . 1.3822(17) ?
N3 C16 . 1.4043(17) ?
N3 C24 . 1.4690(16) ?
C1 C2 . 1.5327(19) ?
C1 H1A . 0.97 ?
C1 H1B . 0.97 ?
C2 C5 . 1.5245(18) ?
C2 C3 . 1.5403(17) ?
C2 H2 . 0.98 ?
C3 C7 . 1.5100(18) ?
C3 C4 . 1.5457(18) ?
C3 H3 . 0.98 ?
C4 C25 . 1.5391(19) ?
C4 H4 . 0.98 ?
C5 C17 . 1.522(2) ?
C5 H5 . 0.98 ?
C6 C7 . 1.3589(18) ?
C7 C16 . 1.4392(17) ?
C8 C13 . 1.396(2) ?
C8 C9 . 1.3965(19) ?
C9 C10 . 1.388(2) ?
C9 H9 . 0.93 ?
C10 C11 . 1.397(2) ?
C10 H10 . 0.93 ?
C11 C12 . 1.397(2) ?
C11 C14 . 1.508(2) ?
C12 C13 . 1.386(2) ?
C12 H12 . 0.93 ?
C13 H13 . 0.93 ?
C14 H14A . 0.96 ?
C14 H14B . 0.96 ?
C14 H14C . 0.96 ?
C14 H14D . 0.96 ?
C14 H14E . 0.96 ?
C14 H14F . 0.96 ?
C17 C22 . 1.393(2) ?
C17 C18 . 1.396(2) ?
C18 C19 . 1.387(2) ?
C18 H18 . 0.93 ?
C19 C20 . 1.388(3) ?
C19 H19 . 0.93 ?
C20 C21 . 1.381(3) ?
C20 H20 . 0.93 ?
C21 C22 . 1.391(3) ?
C21 H21 . 0.93 ?
C22 H22 . 0.93 ?
C23 H23A . 0.96 ?
C23 H23B . 0.96 ?
C23 H23C . 0.96 ?
C24 H24A . 0.96 ?
C24 H24B . 0.96 ?
C24 H24C . 0.96 ?
C25 C26 . 1.5111(19) ?
C25 H25A . 0.97 ?
C25 H25B . 0.97 ?
C26 C31 . 1.390(2) ?
C26 C27 . 1.397(2) ?
C27 C28 . 1.400(2) ?
C27 H27 . 0.93 ?
C28 C29 . 1.380(3) ?
C28 H28 . 0.93 ?
C29 C30 . 1.374(3) ?
C29 H29 . 0.93 ?
C30 C31 . 1.394(2) ?
C30 H30 . 0.93 ?
C31 H31 . 0.93 ?

loop_
_geom_hbond_atom_site_label_D
_geom_hbond_atom_site_label_H
_geom_hbond_atom_site_label_A
_geom_hbond_site_symmetry_A
_geom_hbond_distance_DH
_geom_hbond_distance_HA
_geom_hbond_distance_DA
_geom_hbond_angle_DHA
_geom_hbond_publ_flag
C4 H4 O5 . 0.98 2.45 3.0586(16) 120 y
C2 H2 Cg1 . 0.98 2.67 3.5377(15) 148 y
C22 H22 O4 3_566 0.93 2.57 3.258(2) 132 y
C24 H24B O5 3_565 0.96 2.48 3.4236(17) 169 y
C30 H30 O1 2_655 0.93 2.40 3.180(2) 142 y
C25 H25A Cg1 3_665 0.97 2.88 3.5110(15) 123 n

loop_
_geom_torsion_atom_site_label_1
_geom_torsion_atom_site_label_2
_geom_torsion_atom_site_label_3
_geom_torsion_atom_site_label_4
_geom_torsion_site_symmetry_1
_geom_torsion_site_symmetry_2
_geom_torsion_site_symmetry_3
_geom_torsion_site_symmetry_4
_geom_torsion
_geom_torsion_publ_flag
O2 S1 N1 C1 . . . . -178.78(10) ?
O1 S1 N1 C1 . . . . -49.05(12) ?
C8 S1 N1 C1 . . . . 65.68(11) ?
O2 S1 N1 C4 . . . . 38.87(12) ?
O1 S1 N1 C4 . . . . 168.59(10) ?
C8 S1 N1 C4 . . . . -76.68(11) ?
C4 N1 C1 C2 . . . . -12.74(15) ?
S1 N1 C1 C2 . . . . -157.29(9) ?
N1 C1 C2 C5 . . . . 151.72(11) ?
N1 C1 C2 C3 . . . . 29.54(14) ?
C5 C2 C3 C7 . . . . -39.77(15) ?
C1 C2 C3 C7 . . . . 83.61(13) ?
C5 C2 C3 C4 . . . . -158.76(11) ?
C1 C2 C3 C4 . . . . -35.38(13) ?
C1 N1 C4 C25 . . . . 114.32(12) ?
S1 N1 C4 C25 . . . . -101.05(11) ?
C1 N1 C4 C3 . . . . -9.10(14) ?
S1 N1 C4 C3 . . . . 135.53(10) ?
C7 C3 C4 N1 . . . . -90.39(12) ?
C2 C3 C4 N1 . . . . 27.02(13) ?
C7 C3 C4 C25 . . . . 148.58(11) ?
C2 C3 C4 C25 . . . . -94.01(12) ?
C6 O3 C5 C17 . . . . 78.79(14) ?
C6 O3 C5 C2 . . . . -46.30(15) ?
C1 C2 C5 O3 . . . . -58.54(14) ?
C3 C2 C5 O3 . . . . 59.67(14) ?
C1 C2 C5 C17 . . . . 177.71(11) ?
C3 C2 C5 C17 . . . . -64.08(14) ?
C5 O3 C6 C7 . . . . 14.77(19) ?
C5 O3 C6 N2 . . . . -165.52(11) ?
C15 N2 C6 O3 . . . . -177.06(12) ?
C23 N2 C6 O3 . . . . -4.32(18) ?
C15 N2 C6 C7 . . . . 2.6(2) ?
C23 N2 C6 C7 . . . . 175.40(13) ?
O3 C6 C7 C16 . . . . -175.88(12) ?
N2 C6 C7 C16 . . . . 4.4(2) ?
O3 C6 C7 C3 . . . . 5.2(2) ?
N2 C6 C7 C3 . . . . -174.49(12) ?
C2 C3 C7 C6 . . . . 8.60(17) ?
C4 C3 C7 C6 . . . . 122.47(13) ?
C2 C3 C7 C16 . . . . -170.33(11) ?
C4 C3 C7 C16 . . . . -56.46(16) ?
O2 S1 C8 C13 . . . . 159.31(11) ?
O1 S1 C8 C13 . . . . 28.42(13) ?
N1 S1 C8 C13 . . . . -85.74(12) ?
O2 S1 C8 C9 . . . . -20.53(13) ?
O1 S1 C8 C9 . . . . -151.41(11) ?
N1 S1 C8 C9 . . . . 94.43(12) ?
C13 C8 C9 C10 . . . . -1.9(2) ?
S1 C8 C9 C10 . . . . 177.94(11) ?
C8 C9 C10 C11 . . . . 1.3(2) ?
C9 C10 C11 C12 . . . . 0.8(2) ?
C9 C10 C11 C14 . . . . -179.07(14) ?
C10 C11 C12 C13 . . . . -2.3(2) ?
C14 C11 C12 C13 . . . . 177.51(14) ?
C11 C12 C13 C8 . . . . 1.8(2) ?
C9 C8 C13 C12 . . . . 0.4(2) ?
S1 C8 C13 C12 . . . . -179.44(11) ?
C16 N3 C15 O4 . . . . 179.99(13) ?
C24 N3 C15 O4 . . . . -3.7(2) ?
C16 N3 C15 N2 . . . . 0.86(19) ?
C24 N3 C15 N2 . . . . 177.18(12) ?
C6 N2 C15 O4 . . . . 175.59(13) ?
C23 N2 C15 O4 . . . . 2.7(2) ?
C6 N2 C15 N3 . . . . -5.27(19) ?
C23 N2 C15 N3 . . . . -178.21(12) ?
C15 N3 C16 O5 . . . . -175.14(12) ?
C24 N3 C16 O5 . . . . 8.55(18) ?
C15 N3 C16 C7 . . . . 5.83(19) ?
C24 N3 C16 C7 . . . . -170.48(12) ?
C6 C7 C16 O5 . . . . 172.74(13) ?
C3 C7 C16 O5 . . . . -8.3(2) ?
C6 C7 C16 N3 . . . . -8.28(18) ?
C3 C7 C16 N3 . . . . 170.68(11) ?
O3 C5 C17 C22 . . . . 14.05(17) ?
C2 C5 C17 C22 . . . . 137.41(13) ?
O3 C5 C17 C18 . . . . -167.34(12) ?
C2 C5 C17 C18 . . . . -43.98(17) ?
C22 C17 C18 C19 . . . . -1.5(2) ?
C5 C17 C18 C19 . . . . 179.87(14) ?
C17 C18 C19 C20 . . . . 0.4(2) ?
C18 C19 C20 C21 . . . . 0.4(3) ?
C19 C20 C21 C22 . . . . -0.1(3) ?
C20 C21 C22 C17 . . . . -1.0(3) ?
C18 C17 C22 C21 . . . . 1.8(2) ?
C5 C17 C22 C21 . . . . -179.60(15) ?
N1 C4 C25 C26 . . . . -65.58(15) ?
C3 C4 C25 C26 . . . . 51.48(16) ?
C4 C25 C26 C31 . . . . -98.15(16) ?
C4 C25 C26 C27 . . . . 77.65(17) ?
C31 C26 C27 C28 . . . . 2.7(2) ?
C25 C26 C27 C28 . . . . -173.20(14) ?
C26 C27 C28 C29 . . . . -1.6(2) ?
C27 C28 C29 C30 . . . . -0.7(3) ?
C28 C29 C30 C31 . . . . 1.8(3) ?
C27 C26 C31 C30 . . . . -1.6(2) ?
C25 C26 C31 C30 . . . . 174.38(14) ?
C29 C30 C31 C26 . . . . -0.7(2) ?
